data_1519810
loop_
_publ_author_name
'Aldridge, Simon'
'Male, Louise'
'Hursthouse, Michael B.'

_publ_section_title
;
 (C29H31BFeN) . (C16H36N) . (CDCl3)
;
_journal_name_full 'Crystal Structure Report Archive'
_journal_page_first 338
_journal_year 2007
_chemical_formula_moiety 'C29 H31 B Fe N, C16 H36 N, C D Cl3'
_chemical_formula_sum 'C46 H67 B Cl3 D Fe N2'
_chemical_formula_weight 823.08
_space_group_IT_number 14
_symmetry_cell_setting monoclinic
_symmetry_space_group_name_Hall '-P 2ybc'
_symmetry_space_group_name_H-M 'P 1 21/c 1'
_atom_sites_solution_hydrogens geom
_atom_sites_solution_primary direct
_atom_sites_solution_secondary difmap
_cell_angle_alpha 90.00
_cell_angle_beta 92.581(2)
_cell_angle_gamma 90.00
_cell_formula_units_Z 4
_cell_length_a 11.9359(3)
_cell_length_b 17.2845(5)
_cell_length_c 21.4406(6)
_cell_measurement_reflns_used 37147
_cell_measurement_temperature 120(2)
_cell_measurement_theta_max 27.48
_cell_measurement_theta_min 2.91
_cell_volume 4418.8(2)
_computing_cell_refinement 'DENZO (Otwinowski & Minor, 1997) & COLLECT (Hooft, R.W.W., 1998)'
_computing_data_collection 'COLLECT (Hooft, R.W.W., 1998)'
_computing_data_reduction 'DENZO (Otwinowski & Minor, 1997) & COLLECT (Hooft, R.W.W., 1998)'
_computing_molecular_graphics 'PLATON/PLUTON (Spek, A. L., 1998)'
_computing_publication_material 'WinGX (Farrugia, 1999)'
_computing_structure_refinement 'SHELXL-97 (Sheldrick, 1997)'
_computing_structure_solution
;
Sir2004 (Burla, M.C., Caliandro, R., Camalli, M., Carrozzini, B., 
Cascarano, G., De Caro, L., Giacovazzo, C., Polidori, G. & Spagna, R., 
2004)
;
_diffrn_ambient_temperature 120(2)
_diffrn_measured_fraction_theta_full 0.994
_diffrn_measured_fraction_theta_max 0.994
_diffrn_measurement_device_type 'Bruker-Nonius APEX II CCD camera on \k-goniostat'
_diffrn_measurement_method '\f & \w scans'
_diffrn_radiation_monochromator '10cm confocal mirrors'
_diffrn_radiation_source 'Bruker-Nonius FR591 rotating anode'
_diffrn_radiation_type MoK\a
_diffrn_radiation_wavelength 0.71073
_diffrn_reflns_av_R_equivalents 0.0846
_diffrn_reflns_av_sigmaI/netI 0.0880
_diffrn_reflns_limit_h_max 14
_diffrn_reflns_limit_h_min -14
_diffrn_reflns_limit_k_max 20
_diffrn_reflns_limit_k_min -21
_diffrn_reflns_limit_l_max 26
_diffrn_reflns_limit_l_min -26
_diffrn_reflns_number 34919
_diffrn_reflns_theta_full 25.68
_diffrn_reflns_theta_max 25.68
_diffrn_reflns_theta_min 2.91
_exptl_absorpt_coefficient_mu 0.556
_exptl_absorpt_correction_T_max 0.9890
_exptl_absorpt_correction_T_min 0.9517
_exptl_absorpt_correction_type multi-scan
_exptl_absorpt_process_details 'SADABS 2007/2 (Sheldrick, G.M., 2007)'
_exptl_crystal_colour Orange
_exptl_crystal_density_diffrn 1.237
_exptl_crystal_density_method 'not measured'
_exptl_crystal_description Plate
_exptl_crystal_F_000 1760
_exptl_crystal_size_max 0.09
_exptl_crystal_size_mid 0.05
_exptl_crystal_size_min 0.02
_refine_diff_density_max 0.349
_refine_diff_density_min -0.359
_refine_diff_density_rms 0.085
_refine_ls_extinction_method none
_refine_ls_goodness_of_fit_ref 1.148
_refine_ls_hydrogen_treatment constr
_refine_ls_matrix_type full
_refine_ls_number_parameters 488
_refine_ls_number_reflns 8350
_refine_ls_number_restraints 0
_refine_ls_restrained_S_all 1.148
_refine_ls_R_factor_all 0.1440
_refine_ls_R_factor_gt 0.0815
_refine_ls_shift/su_max 0.000
_refine_ls_shift/su_mean 0.000
_refine_ls_structure_factor_coef Fsqd
_refine_ls_weighting_details 'calc w=1/[\s^2^(Fo^2^)+(0.0000P)^2^+14.0364P] where P=(Fo^2^+2Fc^2^)/3'
_refine_ls_weighting_scheme calc
_refine_ls_wR_factor_gt 0.1343
_refine_ls_wR_factor_ref 0.1617
_reflns_number_gt 5304
_reflns_number_total 8350
_reflns_threshold_expression >2sigma(I)
_cod_data_source_file eCrystal-338.cif
_cod_data_source_block 2007src0806
_cod_depositor_comments
;
Citation :
Aldridge, Simon and Male, Louise and Hursthouse, Michael B. (2007) 
University of Southampton, Crystal Structure Report Archive. 
(doi:10.5258/ecrystals/338)

More at:
http://ecrystals.chem.soton.ac.uk/338/

The following automatic conversions were performed:

'_symmetry_cell_setting' value 'Monoclinic' changed to 'monoclinic'
according to the built-in table from CIF Core dictionary named
'cif_core.dic' version 2.4.1 from 2010-06-29.

'_exptl_absorpt_correction_type' value 'Multi-scan' changed to
'multi-scan' according to the built-in table from CIF Core dictionary
named 'cif_core.dic' version 2.4.1 from 2010-06-29.

Automatic conversion script
Id: cif_fix_values 3392 2015-05-12 13:50:21Z andrius 
;
_cod_original_sg_symbol_H-M 'P 2(1)/c'
_cod_database_code 1519810

loop_
_symmetry_equiv_pos_as_xyz
'x, y, z'
'-x, y+1/2, -z+1/2'
'-x, -y, -z'
'x, -y-1/2, z-1/2'

loop_
_atom_site_label
_atom_site_type_symbol
_atom_site_fract_x
_atom_site_fract_y
_atom_site_fract_z
_atom_site_U_iso_or_equiv
_atom_site_adp_type
_atom_site_occupancy
_atom_site_symmetry_multiplicity
_atom_site_calc_flag
_atom_site_refinement_flags
_atom_site_disorder_assembly
_atom_site_disorder_group
C1 C 0.3086(4) 0.1473(3) 0.4559(2) 0.0244(10) Uani 1 1 d . . .
C2 C 0.3030(4) 0.2095(3) 0.4997(2) 0.0247(10) Uani 1 1 d . . .
H2 H 0.2613 0.2557 0.4927 0.030 Uiso 1 1 calc R . .
C3 C 0.3686(4) 0.1924(3) 0.5552(2) 0.0292(11) Uani 1 1 d . . .
H3 H 0.3768 0.2240 0.5913 0.035 Uiso 1 1 calc R . .
C4 C 0.4188(4) 0.1197(3) 0.5462(2) 0.0334(12) Uani 1 1 d . . .
H4 H 0.4674 0.0933 0.5754 0.040 Uiso 1 1 calc R . .
C5 C 0.3839(4) 0.0929(3) 0.4859(2) 0.0286(11) Uani 1 1 d . . .
H5 H 0.4072 0.0456 0.4680 0.034 Uiso 1 1 calc R . .
C6 C 0.5188(4) 0.2736(3) 0.4163(3) 0.0424(14) Uani 1 1 d . . .
H6 H 0.4714 0.3018 0.3877 0.051 Uiso 1 1 calc R . .
C7 C 0.5539(5) 0.2973(4) 0.4779(3) 0.0551(18) Uani 1 1 d . . .
H7 H 0.5348 0.3444 0.4977 0.066 Uiso 1 1 calc R . .
C8 C 0.6221(5) 0.2381(4) 0.5042(3) 0.0557(19) Uani 1 1 d . . .
H8 H 0.6564 0.2382 0.5450 0.067 Uiso 1 1 calc R . .
C9 C 0.6306(4) 0.1791(4) 0.4601(2) 0.0448(15) Uani 1 1 d . . .
H9 H 0.6719 0.1324 0.4657 0.054 Uiso 1 1 calc R . .
C10 C 0.5675(4) 0.2007(3) 0.4058(2) 0.0343(12) Uani 1 1 d . . .
H10 H 0.5591 0.1713 0.3684 0.041 Uiso 1 1 calc R . .
C11 C 0.2313(4) 0.2294(3) 0.3653(2) 0.0256(11) Uani 1 1 d . . .
C12 C 0.1043(4) 0.1157(3) 0.3877(2) 0.0237(10) Uani 1 1 d . . .
C13 C 0.0381(4) 0.1015(3) 0.4402(2) 0.0251(11) Uani 1 1 d . . .
C14 C -0.0739(4) 0.0782(3) 0.4332(2) 0.0273(11) Uani 1 1 d . . .
H14 H -0.1153 0.0707 0.4696 0.033 Uiso 1 1 calc R . .
C15 C -0.1267(4) 0.0654(3) 0.3753(2) 0.0301(12) Uani 1 1 d . . .
C16 C -0.0645(4) 0.0815(3) 0.3240(2) 0.0322(12) Uani 1 1 d . . .
H16 H -0.0993 0.0750 0.2836 0.039 Uiso 1 1 calc R . .
C17 C 0.0458(4) 0.1066(2) 0.3284(2) 0.0259(11) Uani 1 1 d . . .
C18 C 0.0848(4) 0.1088(3) 0.5071(2) 0.0280(11) Uani 1 1 d . . .
H18A H 0.0292 0.0898 0.5357 0.042 Uiso 1 1 calc R . .
H18B H 0.1018 0.1631 0.5163 0.042 Uiso 1 1 calc R . .
H18C H 0.1535 0.0779 0.5124 0.042 Uiso 1 1 calc R . .
C19 C -0.2440(4) 0.0335(3) 0.3682(3) 0.0419(14) Uani 1 1 d . . .
H19A H -0.2655 0.0114 0.4080 0.063 Uiso 1 1 calc R . .
H19B H -0.2468 -0.0068 0.3360 0.063 Uiso 1 1 calc R . .
H19C H -0.2961 0.0753 0.3559 0.063 Uiso 1 1 calc R . .
C20 C 0.1012(4) 0.1221(3) 0.2672(2) 0.0333(12) Uani 1 1 d . . .
H20A H 0.1598 0.0834 0.2612 0.050 Uiso 1 1 calc R . .
H20B H 0.1346 0.1739 0.2682 0.050 Uiso 1 1 calc R . .
H20C H 0.0448 0.1190 0.2326 0.050 Uiso 1 1 calc R . .
C21 C 0.3113(4) 0.0791(3) 0.3453(2) 0.0234(10) Uani 1 1 d . . .
C22 C 0.3834(4) 0.1001(3) 0.2974(2) 0.0279(11) Uani 1 1 d . . .
C23 C 0.4519(4) 0.0456(3) 0.2701(2) 0.0301(11) Uani 1 1 d . . .
H23 H 0.5004 0.0623 0.2388 0.036 Uiso 1 1 calc R . .
C24 C 0.4525(4) -0.0319(3) 0.2866(2) 0.0296(11) Uani 1 1 d . . .
C25 C 0.3769(4) -0.0536(3) 0.3306(2) 0.0275(11) Uani 1 1 d . . .
H25 H 0.3727 -0.1066 0.3419 0.033 Uiso 1 1 calc R . .
C26 C 0.3071(4) -0.0013(3) 0.3591(2) 0.0251(10) Uani 1 1 d . . .
C27 C 0.3894(4) 0.1817(3) 0.2720(2) 0.0348(12) Uani 1 1 d . . .
H27A H 0.4459 0.1840 0.2403 0.052 Uiso 1 1 calc R . .
H27B H 0.4100 0.2174 0.3061 0.052 Uiso 1 1 calc R . .
H27C H 0.3161 0.1963 0.2531 0.052 Uiso 1 1 calc R . .
C28 C 0.5328(4) -0.0891(3) 0.2587(3) 0.0387(13) Uani 1 1 d . . .
H28A H 0.5121 -0.0968 0.2144 0.058 Uiso 1 1 calc R . .
H28B H 0.5288 -0.1386 0.2808 0.058 Uiso 1 1 calc R . .
H28C H 0.6095 -0.0688 0.2630 0.058 Uiso 1 1 calc R . .
C29 C 0.2276(4) -0.0349(3) 0.4055(2) 0.0294(11) Uani 1 1 d . . .
H29A H 0.1509 -0.0342 0.3872 0.044 Uiso 1 1 calc R . .
H29B H 0.2312 -0.0037 0.4437 0.044 Uiso 1 1 calc R . .
H29C H 0.2495 -0.0882 0.4154 0.044 Uiso 1 1 calc R . .
N1 N 0.2180(3) 0.2943(2) 0.35784(19) 0.0313(10) Uani 1 1 d . . .
B1 B 0.2401(4) 0.1396(3) 0.3878(2) 0.0234(12) Uani 1 1 d . . .
Fe1 Fe 0.46688(6) 0.19587(4) 0.48004(3) 0.02814(19) Uani 1 1 d . . .
C101 C 0.7537(4) 0.4003(3) 0.3428(2) 0.0275(11) Uani 1 1 d . . .
H10A H 0.7044 0.4064 0.3048 0.033 Uiso 1 1 calc R . .
H10B H 0.7093 0.3740 0.3745 0.033 Uiso 1 1 calc R . .
C102 C 0.7846(4) 0.4801(3) 0.3671(2) 0.0329(12) Uani 1 1 d . . .
H10C H 0.8167 0.5111 0.3334 0.039 Uiso 1 1 calc R . .
H10D H 0.8420 0.4757 0.4018 0.039 Uiso 1 1 calc R . .
C103 C 0.6807(4) 0.5200(3) 0.3901(2) 0.0391(13) Uani 1 1 d . . .
H10E H 0.6551 0.4923 0.4273 0.047 Uiso 1 1 calc R . .
H10F H 0.6199 0.5169 0.3571 0.047 Uiso 1 1 calc R . .
C104 C 0.7019(6) 0.6045(3) 0.4068(3) 0.0583(18) Uani 1 1 d . . .
H10G H 0.7639 0.6079 0.4382 0.087 Uiso 1 1 calc R . .
H10H H 0.6341 0.6268 0.4237 0.087 Uiso 1 1 calc R . .
H10I H 0.7213 0.6331 0.3693 0.087 Uiso 1 1 calc R . .
C105 C 0.9127(4) 0.3831(3) 0.2737(2) 0.0276(11) Uani 1 1 d . . .
H10J H 0.8577 0.3949 0.2391 0.033 Uiso 1 1 calc R . .
H10K H 0.9461 0.4327 0.2882 0.033 Uiso 1 1 calc R . .
C106 C 1.0051(4) 0.3331(3) 0.2484(2) 0.0268(11) Uani 1 1 d . . .
H10L H 1.0646 0.3254 0.2815 0.032 Uiso 1 1 calc R . .
H10M H 0.9740 0.2817 0.2368 0.032 Uiso 1 1 calc R . .
C107 C 1.0555(4) 0.3692(3) 0.1921(2) 0.0324(12) Uani 1 1 d . . .
H10N H 1.0765 0.4234 0.2018 0.039 Uiso 1 1 calc R . .
H10O H 0.9987 0.3698 0.1570 0.039 Uiso 1 1 calc R . .
C108 C 1.1582(4) 0.3257(3) 0.1723(2) 0.0335(12) Uani 1 1 d . . .
H10P H 1.2134 0.3230 0.2075 0.050 Uiso 1 1 calc R . .
H10Q H 1.1911 0.3528 0.1374 0.050 Uiso 1 1 calc R . .
H10R H 1.1367 0.2732 0.1593 0.050 Uiso 1 1 calc R . .
C109 C 0.9330(4) 0.3376(3) 0.3828(2) 0.0257(11) Uani 1 1 d . . .
H10S H 0.9911 0.2999 0.3713 0.031 Uiso 1 1 calc R . .
H10T H 0.9709 0.3877 0.3911 0.031 Uiso 1 1 calc R . .
C110 C 0.8820(4) 0.3102(3) 0.4426(2) 0.0300(11) Uani 1 1 d . . .
H11A H 0.8205 0.3454 0.4536 0.036 Uiso 1 1 calc R . .
H11B H 0.8504 0.2576 0.4366 0.036 Uiso 1 1 calc R . .
C111 C 0.9723(4) 0.3093(3) 0.4948(2) 0.0368(13) Uani 1 1 d . . .
H11C H 1.0021 0.3624 0.5010 0.044 Uiso 1 1 calc R . .
H11D H 1.0349 0.2759 0.4824 0.044 Uiso 1 1 calc R . .
C112 C 0.9285(5) 0.2798(4) 0.5561(2) 0.0453(15) Uani 1 1 d . . .
H11E H 0.8667 0.3129 0.5687 0.068 Uiso 1 1 calc R . .
H11F H 0.9891 0.2810 0.5885 0.068 Uiso 1 1 calc R . .
H11G H 0.9015 0.2266 0.5506 0.068 Uiso 1 1 calc R . .
C113 C 0.8035(4) 0.2685(3) 0.3087(2) 0.0262(11) Uani 1 1 d . . .
H11H H 0.7543 0.2505 0.3417 0.031 Uiso 1 1 calc R . .
H11I H 0.8666 0.2315 0.3069 0.031 Uiso 1 1 calc R . .
C114 C 0.7372(4) 0.2669(3) 0.2463(2) 0.0339(12) Uani 1 1 d . . .
H11J H 0.6723 0.3024 0.2482 0.041 Uiso 1 1 calc R . .
H11K H 0.7854 0.2854 0.2131 0.041 Uiso 1 1 calc R . .
C115 C 0.6961(5) 0.1871(3) 0.2305(2) 0.0389(13) Uani 1 1 d . . .
H11L H 0.6427 0.1705 0.2619 0.047 Uiso 1 1 calc R . .
H11M H 0.7603 0.1508 0.2325 0.047 Uiso 1 1 calc R . .
C116 C 0.6385(5) 0.1833(3) 0.1657(2) 0.0419(14) Uani 1 1 d . . .
H11N H 0.5749 0.2192 0.1634 0.063 Uiso 1 1 calc R . .
H11O H 0.6114 0.1305 0.1576 0.063 Uiso 1 1 calc R . .
H11P H 0.6920 0.1976 0.1343 0.063 Uiso 1 1 calc R . .
N101 N 0.8503(3) 0.3475(2) 0.32716(18) 0.0246(9) Uani 1 1 d . . .
Cl21 Cl 0.19879(15) 0.49824(9) 0.32616(7) 0.0591(4) Uani 1 1 d . . .
Cl22 Cl 0.37322(13) 0.48488(10) 0.42373(8) 0.0586(4) Uani 1 1 d . . .
Cl23 Cl 0.14229(15) 0.50265(10) 0.45503(8) 0.0641(5) Uani 1 1 d . . .
C201 C 0.2341(5) 0.4629(3) 0.4012(2) 0.0392(13) Uani 1 1 d . . .
D201 H 0.2249 0.4054 0.4009 0.047 Uiso 1 1 calc R . .

loop_
_atom_site_aniso_label
_atom_site_aniso_U_11
_atom_site_aniso_U_22
_atom_site_aniso_U_33
_atom_site_aniso_U_23
_atom_site_aniso_U_13
_atom_site_aniso_U_12
C1 0.026(3) 0.025(3) 0.022(2) -0.002(2) 0.002(2) -0.001(2)
C2 0.018(2) 0.031(3) 0.024(2) -0.001(2) -0.0009(19) 0.000(2)
C3 0.030(3) 0.035(3) 0.023(2) -0.006(2) 0.003(2) -0.001(2)
C4 0.034(3) 0.034(3) 0.031(3) -0.004(2) -0.007(2) -0.002(2)
C5 0.028(3) 0.025(3) 0.032(3) 0.000(2) -0.004(2) 0.002(2)
C6 0.030(3) 0.040(3) 0.059(4) 0.001(3) 0.020(3) -0.006(3)
C7 0.047(4) 0.056(4) 0.065(4) -0.037(4) 0.029(3) -0.027(3)
C8 0.022(3) 0.103(6) 0.043(4) -0.029(4) 0.004(3) -0.017(3)
C9 0.024(3) 0.074(4) 0.037(3) -0.012(3) 0.007(2) 0.008(3)
C10 0.027(3) 0.050(3) 0.026(3) -0.004(3) 0.006(2) 0.002(3)
C11 0.023(3) 0.026(3) 0.027(3) -0.004(2) 0.000(2) -0.004(2)
C12 0.029(3) 0.017(2) 0.026(2) -0.001(2) -0.004(2) 0.003(2)
C13 0.028(3) 0.016(2) 0.031(3) -0.003(2) -0.005(2) 0.004(2)
C14 0.025(3) 0.017(2) 0.039(3) 0.003(2) 0.000(2) 0.000(2)
C15 0.028(3) 0.015(2) 0.046(3) -0.005(2) -0.009(2) 0.005(2)
C16 0.038(3) 0.020(2) 0.037(3) -0.007(2) -0.014(2) 0.004(2)
C17 0.032(3) 0.013(2) 0.032(3) -0.002(2) -0.004(2) 0.004(2)
C18 0.026(3) 0.030(3) 0.028(3) 0.002(2) 0.001(2) -0.001(2)
C19 0.031(3) 0.035(3) 0.060(4) -0.009(3) -0.007(3) -0.005(2)
C20 0.040(3) 0.031(3) 0.029(3) -0.004(2) -0.009(2) 0.000(2)
C21 0.027(3) 0.022(2) 0.021(2) -0.003(2) -0.0051(19) 0.003(2)
C22 0.027(3) 0.028(3) 0.028(3) -0.001(2) -0.008(2) 0.002(2)
C23 0.028(3) 0.035(3) 0.027(3) -0.007(2) -0.002(2) -0.003(2)
C24 0.027(3) 0.030(3) 0.031(3) -0.010(2) -0.009(2) 0.007(2)
C25 0.033(3) 0.020(2) 0.027(3) -0.007(2) -0.013(2) 0.002(2)
C26 0.029(3) 0.025(3) 0.020(2) -0.002(2) -0.0063(19) 0.002(2)
C27 0.038(3) 0.037(3) 0.031(3) 0.004(2) 0.006(2) 0.008(2)
C28 0.029(3) 0.037(3) 0.050(3) -0.014(3) -0.003(2) 0.000(2)
C29 0.035(3) 0.019(2) 0.035(3) 0.005(2) 0.000(2) 0.001(2)
N1 0.032(2) 0.025(2) 0.037(2) -0.0008(19) -0.0038(18) -0.0008(19)
B1 0.024(3) 0.022(3) 0.025(3) 0.002(2) 0.003(2) 0.002(2)
Fe1 0.0227(4) 0.0336(4) 0.0281(4) -0.0079(3) 0.0010(3) -0.0011(3)
C101 0.027(3) 0.026(3) 0.029(3) 0.002(2) 0.005(2) 0.008(2)
C102 0.039(3) 0.025(3) 0.036(3) 0.001(2) 0.008(2) 0.001(2)
C103 0.045(3) 0.043(3) 0.030(3) -0.006(2) -0.001(2) 0.017(3)
C104 0.090(5) 0.034(3) 0.053(4) 0.000(3) 0.020(4) 0.021(3)
C105 0.029(3) 0.023(3) 0.031(3) 0.006(2) 0.003(2) -0.005(2)
C106 0.029(3) 0.021(2) 0.031(3) 0.004(2) 0.005(2) 0.005(2)
C107 0.034(3) 0.029(3) 0.035(3) 0.006(2) 0.006(2) 0.000(2)
C108 0.027(3) 0.041(3) 0.033(3) 0.003(2) 0.004(2) -0.001(2)
C109 0.024(3) 0.028(3) 0.026(3) -0.001(2) 0.000(2) 0.003(2)
C110 0.029(3) 0.026(3) 0.035(3) 0.003(2) 0.005(2) -0.001(2)
C111 0.030(3) 0.043(3) 0.038(3) 0.007(3) 0.001(2) 0.009(3)
C112 0.041(3) 0.064(4) 0.031(3) 0.012(3) 0.002(2) 0.005(3)
C113 0.025(3) 0.019(2) 0.035(3) 0.002(2) 0.008(2) 0.000(2)
C114 0.029(3) 0.031(3) 0.041(3) 0.008(2) -0.009(2) -0.002(2)
C115 0.050(3) 0.033(3) 0.032(3) 0.000(2) -0.006(2) -0.001(3)
C116 0.052(4) 0.048(3) 0.026(3) -0.003(3) 0.000(2) 0.007(3)
N101 0.023(2) 0.020(2) 0.031(2) 0.0030(17) 0.0045(17) 0.0039(17)
Cl21 0.0784(12) 0.0552(10) 0.0421(9) 0.0167(7) -0.0133(8) -0.0110(9)
Cl22 0.0527(10) 0.0643(11) 0.0579(10) 0.0067(8) -0.0079(7) -0.0057(8)
Cl23 0.0688(11) 0.0663(11) 0.0580(10) -0.0189(9) 0.0120(8) 0.0007(9)
C201 0.052(4) 0.027(3) 0.038(3) 0.001(2) -0.002(3) 0.001(3)

loop_
_atom_type_symbol
_atom_type_description
_atom_type_scat_dispersion_real
_atom_type_scat_dispersion_imag
_atom_type_scat_source
C C 0.0030 0.0020 'International Tables Vol C Tables 4.2.6.8 and 6.1.1.4'
H H 0.0000 0.0000 'International Tables Vol C Tables 4.2.6.8 and 6.1.1.4'
D D 0.0000 0.0000 'International Tables Vol C Tables 4.2.6.8 and 6.1.1.4'
B B 0.0010 0.0010 'International Tables Vol C Tables 4.2.6.8 and 6.1.1.4'
N N 0.0060 0.0030 'International Tables Vol C Tables 4.2.6.8 and 6.1.1.4'
Fe Fe 0.3460 0.8440 'International Tables Vol C Tables 4.2.6.8 and 6.1.1.4'
Cl Cl 0.1480 0.1590 'International Tables Vol C Tables 4.2.6.8 and 6.1.1.4'

loop_
_geom_angle_atom_site_label_1
_geom_angle_atom_site_label_2
_geom_angle_atom_site_label_3
_geom_angle
_geom_angle_site_symmetry_1
_geom_angle_site_symmetry_3
C2 C1 C5 104.2(4) . .
C2 C1 B1 127.3(4) . .
C5 C1 B1 128.5(4) . .
C2 C1 Fe1 66.9(2) . .
C5 C1 Fe1 67.3(3) . .
B1 C1 Fe1 130.7(3) . .
C3 C2 C1 110.6(4) . .
C3 C2 Fe1 69.6(3) . .
C1 C2 Fe1 72.8(3) . .
C3 C2 H2 124.7 . .
C1 C2 H2 124.7 . .
Fe1 C2 H2 124.5 . .
C4 C3 C2 107.0(4) . .
C4 C3 Fe1 69.8(3) . .
C2 C3 Fe1 69.4(3) . .
C4 C3 H3 126.5 . .
C2 C3 H3 126.5 . .
Fe1 C3 H3 125.9 . .
C3 C4 C5 107.8(4) . .
C3 C4 Fe1 69.7(3) . .
C5 C4 Fe1 69.9(3) . .
C3 C4 H4 126.1 . .
C5 C4 H4 126.1 . .
Fe1 C4 H4 125.8 . .
C4 C5 C1 110.4(4) . .
C4 C5 Fe1 69.4(3) . .
C1 C5 Fe1 72.4(3) . .
C4 C5 H5 124.8 . .
C1 C5 H5 124.8 . .
Fe1 C5 H5 124.9 . .
C10 C6 C7 107.4(5) . .
C10 C6 Fe1 70.0(3) . .
C7 C6 Fe1 69.7(3) . .
C10 C6 H6 126.3 . .
C7 C6 H6 126.3 . .
Fe1 C6 H6 125.6 . .
C8 C7 C6 107.6(5) . .
C8 C7 Fe1 69.7(3) . .
C6 C7 Fe1 69.3(3) . .
C8 C7 H7 126.2 . .
C6 C7 H7 126.2 . .
Fe1 C7 H7 126.4 . .
C9 C8 C7 108.5(5) . .
C9 C8 Fe1 70.1(3) . .
C7 C8 Fe1 69.9(3) . .
C9 C8 H8 125.7 . .
C7 C8 H8 125.7 . .
Fe1 C8 H8 125.8 . .
C8 C9 C10 108.2(6) . .
C8 C9 Fe1 69.8(3) . .
C10 C9 Fe1 69.8(3) . .
C8 C9 H9 125.9 . .
C10 C9 H9 125.9 . .
Fe1 C9 H9 126.2 . .
C9 C10 C6 108.2(5) . .
C9 C10 Fe1 69.8(3) . .
C6 C10 Fe1 69.5(3) . .
C9 C10 H10 125.9 . .
C6 C10 H10 125.9 . .
Fe1 C10 H10 126.4 . .
N1 C11 B1 169.8(5) . .
C13 C12 C17 114.7(4) . .
C13 C12 B1 127.8(4) . .
C17 C12 B1 117.5(4) . .
C14 C13 C12 121.8(4) . .
C14 C13 C18 115.6(4) . .
C12 C13 C18 122.5(4) . .
C15 C14 C13 122.4(5) . .
C15 C14 H14 118.8 . .
C13 C14 H14 118.8 . .
C16 C15 C14 116.2(4) . .
C16 C15 C19 121.6(5) . .
C14 C15 C19 122.2(5) . .
C15 C16 C17 123.5(5) . .
C15 C16 H16 118.2 . .
C17 C16 H16 118.2 . .
C16 C17 C12 121.2(4) . .
C16 C17 C20 116.5(4) . .
C12 C17 C20 122.4(4) . .
C13 C18 H18A 109.5 . .
C13 C18 H18B 109.5 . .
H18A C18 H18B 109.5 . .
C13 C18 H18C 109.5 . .
H18A C18 H18C 109.5 . .
H18B C18 H18C 109.5 . .
C15 C19 H19A 109.5 . .
C15 C19 H19B 109.5 . .
H19A C19 H19B 109.5 . .
C15 C19 H19C 109.5 . .
H19A C19 H19C 109.5 . .
H19B C19 H19C 109.5 . .
C17 C20 H20A 109.5 . .
C17 C20 H20B 109.5 . .
H20A C20 H20B 109.5 . .
C17 C20 H20C 109.5 . .
H20A C20 H20C 109.5 . .
H20B C20 H20C 109.5 . .
C22 C21 C26 115.3(4) . .
C22 C21 B1 125.7(4) . .
C26 C21 B1 118.8(4) . .
C23 C22 C21 121.2(4) . .
C23 C22 C27 116.2(4) . .
C21 C22 C27 122.6(4) . .
C24 C23 C22 123.0(5) . .
C24 C23 H23 118.5 . .
C22 C23 H23 118.5 . .
C23 C24 C25 115.9(4) . .
C23 C24 C28 121.7(5) . .
C25 C24 C28 122.3(5) . .
C24 C25 C26 123.1(4) . .
C24 C25 H25 118.5 . .
C26 C25 H25 118.5 . .
C25 C26 C21 121.2(4) . .
C25 C26 C29 116.3(4) . .
C21 C26 C29 122.5(4) . .
C22 C27 H27A 109.5 . .
C22 C27 H27B 109.5 . .
H27A C27 H27B 109.5 . .
C22 C27 H27C 109.5 . .
H27A C27 H27C 109.5 . .
H27B C27 H27C 109.5 . .
C24 C28 H28A 109.5 . .
C24 C28 H28B 109.5 . .
H28A C28 H28B 109.5 . .
C24 C28 H28C 109.5 . .
H28A C28 H28C 109.5 . .
H28B C28 H28C 109.5 . .
C26 C29 H29A 109.5 . .
C26 C29 H29B 109.5 . .
H29A C29 H29B 109.5 . .
C26 C29 H29C 109.5 . .
H29A C29 H29C 109.5 . .
H29B C29 H29C 109.5 . .
C11 B1 C1 102.1(4) . .
C11 B1 C21 118.0(4) . .
C1 B1 C21 107.1(4) . .
C11 B1 C12 100.7(4) . .
C1 B1 C12 117.6(4) . .
C21 B1 C12 111.5(4) . .
C6 Fe1 C2 112.8(2) . .
C6 Fe1 C8 68.4(3) . .
C2 Fe1 C8 141.1(2) . .
C6 Fe1 C3 139.0(2) . .
C2 Fe1 C3 41.01(18) . .
C8 Fe1 C3 111.1(2) . .
C6 Fe1 C4 177.9(2) . .
C2 Fe1 C4 68.1(2) . .
C8 Fe1 C4 109.6(3) . .
C3 Fe1 C4 40.49(19) . .
C6 Fe1 C7 41.0(2) . .
C2 Fe1 C7 113.7(2) . .
C8 Fe1 C7 40.4(3) . .
C3 Fe1 C7 110.8(2) . .
C4 Fe1 C7 137.0(2) . .
C6 Fe1 C10 40.5(2) . .
C2 Fe1 C10 139.72(19) . .
C8 Fe1 C10 67.8(2) . .
C3 Fe1 C10 178.9(2) . .
C4 Fe1 C10 139.9(2) . .
C7 Fe1 C10 68.2(2) . .
C6 Fe1 C9 68.2(2) . .
C2 Fe1 C9 178.5(2) . .
C8 Fe1 C9 40.1(2) . .
C3 Fe1 C9 138.9(2) . .
C4 Fe1 C9 110.9(2) . .
C7 Fe1 C9 67.9(3) . .
C10 Fe1 C9 40.4(2) . .
C6 Fe1 C5 141.3(2) . .
C2 Fe1 C5 67.31(19) . .
C8 Fe1 C5 137.3(3) . .
C3 Fe1 C5 68.1(2) . .
C4 Fe1 C5 40.65(18) . .
C7 Fe1 C5 177.3(3) . .
C10 Fe1 C5 112.9(2) . .
C9 Fe1 C5 111.1(2) . .
C6 Fe1 C1 113.3(2) . .
C2 Fe1 C1 40.33(17) . .
C8 Fe1 C1 177.5(3) . .
C3 Fe1 C1 68.94(18) . .
C4 Fe1 C1 68.66(18) . .
C7 Fe1 C1 142.0(2) . .
C10 Fe1 C1 112.16(19) . .
C9 Fe1 C1 138.4(2) . .
C5 Fe1 C1 40.31(18) . .
C102 C101 N101 116.5(4) . .
C102 C101 H10A 108.2 . .
N101 C101 H10A 108.2 . .
C102 C101 H10B 108.2 . .
N101 C101 H10B 108.2 . .
H10A C101 H10B 107.3 . .
C101 C102 C103 109.5(4) . .
C101 C102 H10C 109.8 . .
C103 C102 H10C 109.8 . .
C101 C102 H10D 109.8 . .
C103 C102 H10D 109.8 . .
H10C C102 H10D 108.2 . .
C102 C103 C104 112.4(5) . .
C102 C103 H10E 109.1 . .
C104 C103 H10E 109.1 . .
C102 C103 H10F 109.1 . .
C104 C103 H10F 109.1 . .
H10E C103 H10F 107.9 . .
C103 C104 H10G 109.5 . .
C103 C104 H10H 109.5 . .
H10G C104 H10H 109.5 . .
C103 C104 H10I 109.5 . .
H10G C104 H10I 109.5 . .
H10H C104 H10I 109.5 . .
C106 C105 N101 115.2(4) . .
C106 C105 H10J 108.5 . .
N101 C105 H10J 108.5 . .
C106 C105 H10K 108.5 . .
N101 C105 H10K 108.5 . .
H10J C105 H10K 107.5 . .
C107 C106 C105 111.9(4) . .
C107 C106 H10L 109.2 . .
C105 C106 H10L 109.2 . .
C107 C106 H10M 109.2 . .
C105 C106 H10M 109.2 . .
H10L C106 H10M 107.9 . .
C106 C107 C108 112.1(4) . .
C106 C107 H10N 109.2 . .
C108 C107 H10N 109.2 . .
C106 C107 H10O 109.2 . .
C108 C107 H10O 109.2 . .
H10N C107 H10O 107.9 . .
C107 C108 H10P 109.5 . .
C107 C108 H10Q 109.5 . .
H10P C108 H10Q 109.5 . .
C107 C108 H10R 109.5 . .
H10P C108 H10R 109.5 . .
H10Q C108 H10R 109.5 . .
C110 C109 N101 115.2(4) . .
C110 C109 H10S 108.5 . .
N101 C109 H10S 108.5 . .
C110 C109 H10T 108.5 . .
N101 C109 H10T 108.5 . .
H10S C109 H10T 107.5 . .
C111 C110 C109 109.1(4) . .
C111 C110 H11A 109.9 . .
C109 C110 H11A 109.9 . .
C111 C110 H11B 109.9 . .
C109 C110 H11B 109.9 . .
H11A C110 H11B 108.3 . .
C110 C111 C112 112.3(4) . .
C110 C111 H11C 109.1 . .
C112 C111 H11C 109.1 . .
C110 C111 H11D 109.1 . .
C112 C111 H11D 109.1 . .
H11C C111 H11D 107.9 . .
C111 C112 H11E 109.5 . .
C111 C112 H11F 109.5 . .
H11E C112 H11F 109.5 . .
C111 C112 H11G 109.5 . .
H11E C112 H11G 109.5 . .
H11F C112 H11G 109.5 . .
N101 C113 C114 114.6(4) . .
N101 C113 H11H 108.6 . .
C114 C113 H11H 108.6 . .
N101 C113 H11I 108.6 . .
C114 C113 H11I 108.6 . .
H11H C113 H11I 107.6 . .
C115 C114 C113 111.6(4) . .
C115 C114 H11J 109.3 . .
C113 C114 H11J 109.3 . .
C115 C114 H11K 109.3 . .
C113 C114 H11K 109.3 . .
H11J C114 H11K 108.0 . .
C114 C115 C116 112.2(4) . .
C114 C115 H11L 109.2 . .
C116 C115 H11L 109.2 . .
C114 C115 H11M 109.2 . .
C116 C115 H11M 109.2 . .
H11L C115 H11M 107.9 . .
C115 C116 H11N 109.5 . .
C115 C116 H11O 109.5 . .
H11N C116 H11O 109.5 . .
C115 C116 H11P 109.5 . .
H11N C116 H11P 109.5 . .
H11O C116 H11P 109.5 . .
C101 N101 C113 108.8(3) . .
C101 N101 C109 111.5(3) . .
C113 N101 C109 108.6(3) . .
C101 N101 C105 109.0(3) . .
C113 N101 C105 110.7(3) . .
C109 N101 C105 108.2(3) . .
Cl22 C201 Cl21 111.3(3) . .
Cl22 C201 Cl23 110.1(3) . .
Cl21 C201 Cl23 109.5(3) . .
Cl22 C201 D201 108.6 . .
Cl21 C201 D201 108.6 . .
Cl23 C201 D201 108.6 . .

loop_
_geom_bond_atom_site_label_1
_geom_bond_atom_site_label_2
_geom_bond_distance
_geom_bond_site_symmetry_2
C1 C2 1.430(6) .
C1 C5 1.433(6) .
C1 B1 1.646(7) .
C1 Fe1 2.111(5) .
C2 C3 1.425(6) .
C2 Fe1 2.033(4) .
C2 H2 0.9500 .
C3 C4 1.409(7) .
C3 Fe1 2.036(4) .
C3 H3 0.9500 .
C4 C5 1.417(6) .
C4 Fe1 2.037(5) .
C4 H4 0.9500 .
C5 Fe1 2.043(5) .
C5 H5 0.9500 .
C6 C10 1.410(7) .
C6 C7 1.427(8) .
C6 Fe1 2.033(5) .
C6 H6 0.9500 .
C7 C8 1.408(9) .
C7 Fe1 2.039(6) .
C7 H7 0.9500 .
C8 C9 1.398(8) .
C8 Fe1 2.036(5) .
C8 H8 0.9500 .
C9 C10 1.409(7) .
C9 Fe1 2.040(5) .
C9 H9 0.9500 .
C10 Fe1 2.039(5) .
C10 H10 0.9500 .
C11 N1 1.144(6) .
C11 B1 1.627(7) .
C12 C13 1.424(6) .
C12 C17 1.432(6) .
C12 B1 1.673(7) .
C13 C14 1.398(6) .
C13 C18 1.521(6) .
C14 C15 1.385(7) .
C14 H14 0.9500 .
C15 C16 1.382(7) .
C15 C19 1.506(7) .
C16 C17 1.386(7) .
C16 H16 0.9500 .
C17 C20 1.519(6) .
C18 H18A 0.9800 .
C18 H18B 0.9800 .
C18 H18C 0.9800 .
C19 H19A 0.9800 .
C19 H19B 0.9800 .
C19 H19C 0.9800 .
C20 H20A 0.9800 .
C20 H20B 0.9800 .
C20 H20C 0.9800 .
C21 C22 1.418(6) .
C21 C26 1.423(6) .
C21 B1 1.648(7) .
C22 C23 1.393(6) .
C22 C27 1.514(7) .
C23 C24 1.386(7) .
C23 H23 0.9500 .
C24 C25 1.387(7) .
C24 C28 1.517(6) .
C25 C26 1.388(6) .
C25 H25 0.9500 .
C26 C29 1.520(6) .
C27 H27A 0.9800 .
C27 H27B 0.9800 .
C27 H27C 0.9800 .
C28 H28A 0.9800 .
C28 H28B 0.9800 .
C28 H28C 0.9800 .
C29 H29A 0.9800 .
C29 H29B 0.9800 .
C29 H29C 0.9800 .
C101 C102 1.515(6) .
C101 N101 1.520(5) .
C101 H10A 0.9900 .
C101 H10B 0.9900 .
C102 C103 1.521(7) .
C102 H10C 0.9900 .
C102 H10D 0.9900 .
C103 C104 1.523(8) .
C103 H10E 0.9900 .
C103 H10F 0.9900 .
C104 H10G 0.9800 .
C104 H10H 0.9800 .
C104 H10I 0.9800 .
C105 C106 1.520(6) .
C105 N101 1.524(5) .
C105 H10J 0.9900 .
C105 H10K 0.9900 .
C106 C107 1.508(6) .
C106 H10L 0.9900 .
C106 H10M 0.9900 .
C107 C108 1.514(6) .
C107 H10N 0.9900 .
C107 H10O 0.9900 .
C108 H10P 0.9800 .
C108 H10Q 0.9800 .
C108 H10R 0.9800 .
C109 C110 1.520(6) .
C109 N101 1.523(6) .
C109 H10S 0.9900 .
C109 H10T 0.9900 .
C110 C111 1.518(7) .
C110 H11A 0.9900 .
C110 H11B 0.9900 .
C111 C112 1.525(7) .
C111 H11C 0.9900 .
C111 H11D 0.9900 .
C112 H11E 0.9800 .
C112 H11F 0.9800 .
C112 H11G 0.9800 .
C113 N101 1.521(6) .
C113 C114 1.523(6) .
C113 H11H 0.9900 .
C113 H11I 0.9900 .
C114 C115 1.497(7) .
C114 H11J 0.9900 .
C114 H11K 0.9900 .
C115 C116 1.525(7) .
C115 H11L 0.9900 .
C115 H11M 0.9900 .
C116 H11N 0.9800 .
C116 H11O 0.9800 .
C116 H11P 0.9800 .
Cl21 C201 1.755(5) .
Cl22 C201 1.750(6) .
Cl23 C201 1.767(5) .
C201 D201 1.0000 .
